data_4109432
loop_
_publ_author_name
'Xin Jiang'
'Bo Liu'
'Sylvain Lebreton'
'Jef K. De Brabander'

_publ_section_title
;
 Total Synthesis and Structure Revision of the Marine Metabolite
 Palmerolide A
;
_journal_name_full 'Journal of the American Chemical Society'
_journal_page_first 6386
_journal_page_last 6387
_journal_paper_doi 10.1021/ja0715142
_journal_volume 129
_journal_year 2007
_chemical_formula_sum 'C17 H26 I N O4'
_chemical_formula_weight 435.26
_chemical_name_systematic
; 
 ? 
;
_space_group_IT_number 4
_symmetry_cell_setting monoclinic
_symmetry_space_group_name_Hall 'P 2yb'
_symmetry_space_group_name_H-M 'P 1 21 1'
_atom_sites_solution_hydrogens geom
_atom_sites_solution_primary direct
_atom_sites_solution_secondary difmap
_audit_creation_method SHELXL-97
_cell_angle_alpha 90.00
_cell_angle_beta 98.097(16)
_cell_angle_gamma 90.00
_cell_formula_units_Z 2
_cell_length_a 11.348(4)
_cell_length_b 6.440(2)
_cell_length_c 13.186(5)
_cell_measurement_temperature 295(2)
_cell_volume 954.0(6)
_computing_cell_refinement 'HKL2000 v095.373'
_computing_data_collection 'collect, Nonius 1999'
_computing_data_reduction 'HKL2000 v095.373'
_computing_publication_material 'XCIF (Sheldrick and Bruker 1997)'
_computing_structure_refinement 'SHELXL-97 (Sheldrick, 1997)'
_computing_structure_solution 'SHELXS-97 (Sheldrick, 1990)'
_diffrn_ambient_temperature 295(2)
_diffrn_measured_fraction_theta_full 0.990
_diffrn_measured_fraction_theta_max 0.990
_diffrn_measurement_device_type 'Kappa CCD'
_diffrn_measurement_method Collect
_diffrn_radiation_monochromator graphite
_diffrn_radiation_source 'fine-focus sealed tube'
_diffrn_radiation_type MoK\a
_diffrn_radiation_wavelength 0.71069
_diffrn_reflns_av_R_equivalents 0.0000
_diffrn_reflns_av_sigmaI/netI 0.0346
_diffrn_reflns_limit_h_max 11
_diffrn_reflns_limit_h_min 0
_diffrn_reflns_limit_k_max 7
_diffrn_reflns_limit_k_min 0
_diffrn_reflns_limit_l_max 14
_diffrn_reflns_limit_l_min -14
_diffrn_reflns_number 2169
_diffrn_reflns_theta_full 23.93
_diffrn_reflns_theta_max 23.93
_diffrn_reflns_theta_min 1.56
_exptl_absorpt_coefficient_mu 1.696
_exptl_absorpt_correction_T_max 0.712
_exptl_absorpt_correction_T_min 0.552
_exptl_absorpt_correction_type empirical
_exptl_absorpt_process_details HKL2000
_exptl_crystal_colour colorless
_exptl_crystal_density_diffrn 1.501
_exptl_crystal_description plate
_exptl_crystal_F_000 440
_exptl_crystal_size_max 0.4
_exptl_crystal_size_mid 0.3
_exptl_crystal_size_min 0.2
_refine_diff_density_max 0.571
_refine_diff_density_min -0.654
_refine_diff_density_rms 0.081
_refine_ls_abs_structure_details 'Flack H D (1983), Acta Cryst. A39, 876-881'
_refine_ls_abs_structure_Flack 0.01(1)
_refine_ls_extinction_coef 0.042(5)
_refine_ls_extinction_expression Fc^*^=kFc[1+0.001xFc^2^\l^3^/sin(2\q)]^-1/4^
_refine_ls_extinction_method SHELXL
_refine_ls_goodness_of_fit_ref 0.840
_refine_ls_hydrogen_treatment mixed
_refine_ls_matrix_type full
_refine_ls_number_parameters 220
_refine_ls_number_reflns 1609
_refine_ls_number_restraints 1
_refine_ls_restrained_S_all 0.840
_refine_ls_R_factor_all 0.0420
_refine_ls_R_factor_gt 0.0398
_refine_ls_shift/su_max 0.018
_refine_ls_shift/su_mean 0.002
_refine_ls_structure_factor_coef Fsqd
_refine_ls_weighting_details 'calc w=1/[\s^2^(Fo^2^)+(0.1035P)^2^+0.9194P] where P=(Fo^2^+2Fc^2^)/3'
_refine_ls_weighting_scheme calc
_refine_ls_wR_factor_gt 0.1072
_refine_ls_wR_factor_ref 0.1113
_reflns_number_gt 1560
_reflns_number_total 2528
_reflns_threshold_expression >2sigma(I)
_cod_data_source_file ja0715142si20070303_032744.cif
_cod_data_source_block shelxl
_cod_original_sg_symbol_H-M 'P 21'
_cod_database_code 4109432

loop_
_symmetry_equiv_pos_as_xyz
'x, y, z'
'-x, y+1/2, -z'

loop_
_atom_site_label
_atom_site_type_symbol
_atom_site_fract_x
_atom_site_fract_y
_atom_site_fract_z
_atom_site_U_iso_or_equiv
_atom_site_adp_type
_atom_site_occupancy
_atom_site_symmetry_multiplicity
_atom_site_calc_flag
_atom_site_refinement_flags
H1 H 0.529(7) -0.101(13) 0.899(6) 0.04(2) Uiso 1 1 d .
H8 H 0.820(6) 0.037(13) 0.725(6) 0.05(2) Uiso 1 1 d .
I1 I 1.00332(4) 0.24912(14) 0.73907(4) 0.0745(3) Uani 1 1 d .
C1 C 0.8875(7) 0.0196(16) 0.7713(6) 0.061(2) Uani 1 1 d .
C2 C 0.9089(6) -0.1229(12) 0.8441(5) 0.0477(17) Uani 1 1 d .
C3 C 1.0332(6) -0.1471(14) 0.9079(7) 0.061(2) Uani 1 1 d .
H3A H 1.0668 -0.2783 0.8926 0.092 Uiso 1 1 calc R
H3B H 1.0259 -0.1412 0.9795 0.092 Uiso 1 1 calc R
H3C H 1.0841 -0.0368 0.8913 0.092 Uiso 1 1 calc R
C4 C 0.8113(6) -0.2665(19) 0.8665(5) 0.0462(16) Uani 1 1 d .
H4A H 0.8411 -0.4078 0.8712 0.055 Uiso 1 1 calc R
H4B H 0.7461 -0.2606 0.8104 0.055 Uiso 1 1 calc R
C5 C 0.7653(6) -0.2090(12) 0.9662(5) 0.0483(18) Uani 1 1 d .
H5 H 0.8337 -0.1985 1.0203 0.058 Uiso 1 1 calc R
C6 C 0.6979(6) -0.0034(13) 0.9613(5) 0.0411(16) Uani 1 1 d .
H6 H 0.7484 0.1042 0.9371 0.049 Uiso 1 1 calc R
C7 C 0.6679(7) 0.0621(14) 1.0671(5) 0.0540(18) Uani 1 1 d .
H7A H 0.7399 0.0714 1.1148 0.081 Uiso 1 1 calc R
H7B H 0.6160 -0.0392 1.0909 0.081 Uiso 1 1 calc R
H7C H 0.6290 0.1949 1.0617 0.081 Uiso 1 1 calc R
C8 C 0.5835(6) -0.0169(12) 0.8866(5) 0.0416(15) Uani 1 1 d .
C9 C 0.5432(6) 0.1104(11) 0.8114(4) 0.0378(14) Uani 1 1 d .
C10 C 0.6016(6) 0.3085(12) 0.7822(6) 0.0533(19) Uani 1 1 d .
H10A H 0.5542 0.3694 0.7237 0.080 Uiso 1 1 calc R
H10B H 0.6795 0.2777 0.7658 0.080 Uiso 1 1 calc R
H10C H 0.6081 0.4042 0.8385 0.080 Uiso 1 1 calc R
C11 C 0.4228(5) 0.0674(10) 0.7565(5) 0.0386(14) Uani 1 1 d .
C12 C 0.2908(7) -0.0349(12) 0.5965(6) 0.0440(18) Uani 1 1 d .
H12 H 0.2397 0.0863 0.6013 0.053 Uiso 1 1 calc R
C13 C 0.3229(7) -0.0520(16) 0.4880(5) 0.060(2) Uani 1 1 d .
H13A H 0.2799 -0.1654 0.4512 0.072 Uiso 1 1 calc R
H13B H 0.3037 0.0758 0.4503 0.072 Uiso 1 1 calc R
C14 C 0.5006(7) -0.0449(12) 0.5976(5) 0.0498(18) Uani 1 1 d .
C15 C 0.2310(6) -0.2303(19) 0.6333(5) 0.0498(18) Uani 1 1 d .
H15 H 0.2203 -0.2069 0.7049 0.060 Uiso 1 1 calc R
C16 C 0.3042(10) -0.4256(15) 0.6302(10) 0.084(3) Uani 1 1 d .
H16A H 0.2619 -0.5409 0.6539 0.126 Uiso 1 1 calc R
H16B H 0.3789 -0.4089 0.6737 0.126 Uiso 1 1 calc R
H16C H 0.3183 -0.4511 0.5612 0.126 Uiso 1 1 calc R
C17 C 0.1072(7) -0.251(2) 0.5716(7) 0.080(2) Uani 1 1 d .
H17A H 0.0686 -0.3721 0.5938 0.121 Uiso 1 1 calc R
H17B H 0.1141 -0.2638 0.5001 0.121 Uiso 1 1 calc R
H17C H 0.0609 -0.1300 0.5821 0.121 Uiso 1 1 calc R
N1 N 0.4090(5) 0.0041(10) 0.6533(4) 0.0405(13) Uani 1 1 d .
O1 O 0.6932(5) -0.3801(10) 0.9899(5) 0.0590(14) Uani 1 1 d .
H1A H 0.6738 -0.3631 1.0469 0.088 Uiso 1 1 calc R
O2 O 0.4507(4) -0.0905(10) 0.5010(4) 0.0606(14) Uani 1 1 d .
O3 O 0.6059(4) -0.0527(11) 0.6251(4) 0.0626(15) Uani 1 1 d .
O4 O 0.3330(4) 0.0906(10) 0.7955(4) 0.0565(14) Uani 1 1 d .

loop_
_atom_site_aniso_label
_atom_site_aniso_U_11
_atom_site_aniso_U_22
_atom_site_aniso_U_33
_atom_site_aniso_U_23
_atom_site_aniso_U_13
_atom_site_aniso_U_12
I1 0.0771(5) 0.0862(5) 0.0619(4) 0.0036(5) 0.0158(2) -0.0171(3)
C1 0.048(4) 0.094(6) 0.040(4) -0.010(4) 0.001(3) -0.002(4)
C2 0.040(3) 0.063(5) 0.039(4) -0.011(4) 0.001(3) 0.003(3)
C3 0.049(4) 0.063(4) 0.068(5) 0.008(4) -0.007(4) -0.003(4)
C4 0.042(3) 0.051(4) 0.045(3) -0.009(4) 0.002(2) -0.002(4)
C5 0.049(4) 0.061(5) 0.031(3) -0.001(3) -0.008(3) -0.004(3)
C6 0.037(4) 0.057(4) 0.027(3) 0.001(3) -0.003(3) -0.007(3)
C7 0.055(4) 0.070(5) 0.036(3) -0.004(4) 0.005(3) 0.006(4)
C8 0.040(4) 0.047(4) 0.037(3) 0.002(3) 0.003(3) -0.011(3)
C9 0.039(3) 0.051(4) 0.022(3) -0.004(3) -0.001(2) 0.001(3)
C10 0.050(4) 0.063(5) 0.045(3) 0.002(3) -0.001(3) -0.007(3)
C11 0.043(4) 0.041(3) 0.031(3) -0.004(3) 0.001(3) 0.003(3)
C12 0.039(4) 0.049(4) 0.040(4) -0.002(3) -0.010(3) 0.000(3)
C13 0.062(5) 0.081(6) 0.034(4) 0.009(4) -0.008(3) -0.020(4)
C14 0.061(5) 0.051(4) 0.038(4) -0.003(3) 0.008(3) -0.007(4)
C15 0.055(4) 0.058(5) 0.037(3) 0.005(5) 0.008(3) 0.002(5)
C16 0.097(7) 0.054(5) 0.104(10) 0.016(6) 0.026(7) -0.006(5)
C17 0.069(5) 0.091(6) 0.075(5) -0.005(8) -0.011(4) -0.033(6)
N1 0.036(3) 0.057(3) 0.026(2) 0.000(2) -0.004(2) -0.001(3)
O1 0.073(3) 0.057(3) 0.047(3) 0.005(3) 0.007(3) -0.007(3)
O2 0.070(3) 0.082(4) 0.031(2) -0.012(3) 0.009(2) -0.008(3)
O3 0.043(3) 0.095(4) 0.050(3) -0.012(3) 0.006(2) 0.003(3)
O4 0.039(2) 0.088(4) 0.041(2) -0.019(3) 0.000(2) 0.001(3)

loop_
_atom_type_symbol
_atom_type_description
_atom_type_scat_dispersion_real
_atom_type_scat_dispersion_imag
_atom_type_scat_source
C C 0.0033 0.0016 'International Tables Vol C Tables 4.2.6.8 and 6.1.1.4'
H H 0.0000 0.0000 'International Tables Vol C Tables 4.2.6.8 and 6.1.1.4'
N N 0.0061 0.0033 'International Tables Vol C Tables 4.2.6.8 and 6.1.1.4'
O O 0.0106 0.0060 'International Tables Vol C Tables 4.2.6.8 and 6.1.1.4'
I I -0.4742 1.8119 'International Tables Vol C Tables 4.2.6.8 and 6.1.1.4'

loop_
_geom_angle_atom_site_label_1
_geom_angle_atom_site_label_2
_geom_angle_atom_site_label_3
_geom_angle
C2 C1 I1 126.1(6)
C2 C1 H8 128(5)
I1 C1 H8 106(5)
C1 C2 C4 120.2(6)
C1 C2 C3 121.6(7)
C4 C2 C3 118.2(6)
C2 C3 H3A 109.5
C2 C3 H3B 109.5
H3A C3 H3B 109.5
C2 C3 H3C 109.5
H3A C3 H3C 109.5
H3B C3 H3C 109.5
C2 C4 C5 111.8(7)
C2 C4 H4A 109.3
C5 C4 H4A 109.3
C2 C4 H4B 109.3
C5 C4 H4B 109.3
H4A C4 H4B 107.9
O1 C5 C6 112.2(6)
O1 C5 C4 106.1(7)
C6 C5 C4 113.8(6)
O1 C5 H5 108.2
C6 C5 H5 108.2
C4 C5 H5 108.2
C8 C6 C7 109.0(6)
C8 C6 C5 110.8(6)
C7 C6 C5 111.9(6)
C8 C6 H6 108.4
C7 C6 H6 108.4
C5 C6 H6 108.4
C6 C7 H7A 109.5
C6 C7 H7B 109.5
H7A C7 H7B 109.5
C6 C7 H7C 109.5
H7A C7 H7C 109.5
H7B C7 H7C 109.5
C9 C8 C6 128.9(7)
C9 C8 H1 110(5)
C6 C8 H1 120(5)
C8 C9 C11 116.8(6)
C8 C9 C10 126.7(6)
C11 C9 C10 116.2(6)
C9 C10 H10A 109.5
C9 C10 H10B 109.5
H10A C10 H10B 109.5
C9 C10 H10C 109.5
H10A C10 H10C 109.5
H10B C10 H10C 109.5
O4 C11 N1 117.3(5)
O4 C11 C9 122.9(5)
N1 C11 C9 119.7(5)
N1 C12 C15 113.1(6)
N1 C12 C13 99.8(6)
C15 C12 C13 114.2(7)
N1 C12 H12 109.8
C15 C12 H12 109.8
C13 C12 H12 109.8
O2 C13 C12 105.5(5)
O2 C13 H13A 110.7
C12 C13 H13A 110.7
O2 C13 H13B 110.7
C12 C13 H13B 110.7
H13A C13 H13B 108.8
O3 C14 O2 122.9(7)
O3 C14 N1 129.5(6)
O2 C14 N1 107.6(6)
C12 C15 C16 113.8(6)
C12 C15 C17 108.5(8)
C16 C15 C17 112.4(10)
C12 C15 H15 107.3
C16 C15 H15 107.3
C17 C15 H15 107.3
C15 C16 H16A 109.5
C15 C16 H16B 109.5
H16A C16 H16B 109.5
C15 C16 H16C 109.5
H16A C16 H16C 109.5
H16B C16 H16C 109.5
C15 C17 H17A 109.5
C15 C17 H17B 109.5
H17A C17 H17B 109.5
C15 C17 H17C 109.5
H17A C17 H17C 109.5
H17B C17 H17C 109.5
C11 N1 C14 125.9(5)
C11 N1 C12 120.9(6)
C14 N1 C12 113.0(6)
C5 O1 H1A 109.5
C14 O2 C13 110.6(6)

loop_
_geom_bond_atom_site_label_1
_geom_bond_atom_site_label_2
_geom_bond_distance
I1 C1 2.062(9)
C1 C2 1.325(11)
C1 H8 0.91(7)
C2 C4 1.504(12)
C2 C3 1.546(10)
C3 H3A 0.9600
C3 H3B 0.9600
C3 H3C 0.9600
C4 C5 1.527(9)
C4 H4A 0.9700
C4 H4B 0.9700
C5 O1 1.433(9)
C5 C6 1.526(11)
C5 H5 0.9800
C6 C8 1.517(9)
C6 C7 1.542(10)
C6 H6 0.9800
C7 H7A 0.9600
C7 H7B 0.9600
C7 H7C 0.9600
C8 C9 1.318(10)
C8 H1 0.85(9)
C9 C11 1.479(9)
C9 C10 1.512(10)
C10 H10A 0.9600
C10 H10B 0.9600
C10 H10C 0.9600
C11 O4 1.213(8)
C11 N1 1.409(8)
C12 N1 1.462(9)
C12 C15 1.540(14)
C12 C13 1.529(12)
C12 H12 0.9800
C13 O2 1.457(10)
C13 H13A 0.9700
C13 H13B 0.9700
C14 O3 1.201(9)
C14 O2 1.351(9)
C14 N1 1.391(10)
C15 C16 1.511(16)
C15 C17 1.527(10)
C15 H15 0.9800
C16 H16A 0.9600
C16 H16B 0.9600
C16 H16C 0.9600
C17 H17A 0.9600
C17 H17B 0.9600
C17 H17C 0.9600
O1 H1A 0.8200
